data_4110407
loop_
_publ_author_name
'Swadhin K. Mandal'
'Satyabrata Samanta'
'Mikhail E. Itkis'
'Dell W. Jensen'
'Robert W. Reed'
'Richard T. Oakley'
'Fook S. Tham'
'Bruno Donnadieu'
'Robert C. Haddon'

_publ_section_title
;
 Resonating Valence Bond Ground State in Oxygen-Functionalized
 Phenalenyl-Based Neutral Radical Molecular Conductors
;
_journal_name_full 'Journal of the American Chemical Society'
_journal_page_first 1982
_journal_page_last 1994
_journal_paper_doi 10.1021/ja0560276
_journal_volume 128
_journal_year 2006
_chemical_formula_sum 'C26 H14 B O4'
_chemical_formula_weight 401.18
_chemical_name_systematic
;
 ?
;
_space_group_IT_number 15
_symmetry_cell_setting monoclinic
_symmetry_space_group_name_Hall '-C 2yc'
_symmetry_space_group_name_H-M 'C 1 2/c 1'
_atom_sites_solution_hydrogens geom
_atom_sites_solution_primary direct
_atom_sites_solution_secondary difmap
_audit_creation_method SHELXL-97
_cell_angle_alpha 90.00
_cell_angle_beta 103.655(5)
_cell_angle_gamma 90.00
_cell_formula_units_Z 4
_cell_length_a 16.3665(13)
_cell_length_b 8.7668(7)
_cell_length_c 13.0351(9)
_cell_measurement_reflns_used 1858
_cell_measurement_temperature 100(2)
_cell_measurement_theta_max 32.03
_cell_measurement_theta_min 2.56
_cell_volume 1817.4(2)
_computing_cell_refinement 'Bruker SMART'
_computing_data_collection 'Bruker SMART'
_computing_data_reduction 'Bruker SAINT'
_computing_molecular_graphics 'Bruker SHELXTL'
_computing_publication_material 'Bruker SHELXTL'
_computing_structure_refinement 'SHELXL-97 (Sheldrick, 1997)'
_computing_structure_solution 'Bruker SHELXTL'
_diffrn_ambient_temperature 100(2)
_diffrn_measured_fraction_theta_full 0.910
_diffrn_measured_fraction_theta_max 0.910
_diffrn_measurement_device_type 'CCD area detector'
_diffrn_measurement_method 'phi and omega scans'
_diffrn_radiation_monochromator graphite
_diffrn_radiation_source 'fine-focus sealed tube'
_diffrn_radiation_type MoK\a
_diffrn_radiation_wavelength 0.71073
_diffrn_reflns_av_R_equivalents 0.0502
_diffrn_reflns_av_sigmaI/netI 0.0522
_diffrn_reflns_limit_h_max 24
_diffrn_reflns_limit_h_min -26
_diffrn_reflns_limit_k_max 14
_diffrn_reflns_limit_k_min -14
_diffrn_reflns_limit_l_max 19
_diffrn_reflns_limit_l_min -20
_diffrn_reflns_number 31434
_diffrn_reflns_theta_full 35.86
_diffrn_reflns_theta_max 35.86
_diffrn_reflns_theta_min 2.65
_exptl_absorpt_coefficient_mu 0.098
_exptl_absorpt_correction_T_max 0.9961
_exptl_absorpt_correction_T_min 0.9607
_exptl_absorpt_correction_type none
_exptl_crystal_colour dark
_exptl_crystal_density_diffrn 1.466
_exptl_crystal_density_meas 0
_exptl_crystal_description rod
_exptl_crystal_F_000 828
_exptl_crystal_size_max 0.41
_exptl_crystal_size_mid 0.05
_exptl_crystal_size_min 0.04
_refine_diff_density_max 0.454
_refine_diff_density_min -0.242
_refine_diff_density_rms 0.056
_refine_ls_extinction_method none
_refine_ls_goodness_of_fit_ref 1.002
_refine_ls_hydrogen_treatment mixed
_refine_ls_matrix_type full
_refine_ls_number_parameters 141
_refine_ls_number_reflns 3889
_refine_ls_number_restraints 0
_refine_ls_restrained_S_all 1.002
_refine_ls_R_factor_all 0.1180
_refine_ls_R_factor_gt 0.0494
_refine_ls_shift/su_max 0.003
_refine_ls_shift/su_mean 0.001
_refine_ls_structure_factor_coef Fsqd
_refine_ls_weighting_details 'calc w=1/[\s^2^(Fo^2^)+(0.0847P)^2^+0.0000P] where P=(Fo^2^+2Fc^2^)/3'
_refine_ls_weighting_scheme calc
_refine_ls_wR_factor_gt 0.1289
_refine_ls_wR_factor_ref 0.1575
_reflns_number_gt 2021
_reflns_number_total 3889
_reflns_threshold_expression >2sigma(I)
_cod_data_source_file ja0560276rom20050901_010856.cif
_cod_data_source_block 12
_cod_database_code 4110407

loop_
_symmetry_equiv_pos_as_xyz
'x, y, z'
'-x, y, -z+1/2'
'x+1/2, y+1/2, z'
'-x+1/2, y+1/2, -z+1/2'
'-x, -y, -z'
'x, -y, z-1/2'
'-x+1/2, -y+1/2, -z'
'x+1/2, -y+1/2, z-1/2'

loop_
_atom_site_label
_atom_site_type_symbol
_atom_site_fract_x
_atom_site_fract_y
_atom_site_fract_z
_atom_site_U_iso_or_equiv
_atom_site_adp_type
_atom_site_occupancy
_atom_site_symmetry_multiplicity
_atom_site_calc_flag
_atom_site_refinement_flags
B1 B 0.5000 0.1223(2) 0.7500 0.0283(4) Uani 1 2 d S
O1 O 0.43621(5) 0.22108(10) 0.77748(7) 0.0319(2) Uani 1 1 d .
O2 O 0.46744(5) 0.02316(9) 0.65868(6) 0.0297(2) Uani 1 1 d .
C1 C 0.35626(7) 0.22015(12) 0.72449(9) 0.0232(2) Uani 1 1 d .
C2 C 0.29871(8) 0.31805(12) 0.75531(9) 0.0269(3) Uani 1 1 d .
H2 H 0.3174 0.3861 0.8128 0.032 Uiso 1 1 calc R
C3 C 0.21599(7) 0.31609(12) 0.70313(9) 0.0261(3) Uani 1 1 d .
H3 H 0.1780 0.3832 0.7253 0.031 Uiso 1 1 calc R
C3A C 0.18500(7) 0.21682(12) 0.61674(9) 0.0226(2) Uani 1 1 d .
C4 C 0.10035(7) 0.21316(13) 0.56083(10) 0.0280(3) Uani 1 1 d .
H4 H 0.0608 0.2784 0.5816 0.034 Uiso 1 1 calc R
C5 C 0.07390(7) 0.11589(14) 0.47607(10) 0.0300(3) Uani 1 1 d .
H5 H 0.0163 0.1143 0.4397 0.036 Uiso 1 1 calc R
C6 C 0.13052(7) 0.02054(13) 0.44350(9) 0.0262(3) Uani 1 1 d .
H6 H 0.1114 -0.0447 0.3845 0.031 Uiso 1 1 calc R
C6A C 0.21586(6) 0.01934(11) 0.49670(8) 0.0201(2) Uani 1 1 d .
C7 C 0.27690(7) -0.07406(11) 0.46611(8) 0.0222(2) Uani 1 1 d .
H7 H 0.2596 -0.1397 0.4070 0.027 Uiso 1 1 calc R
C8 C 0.35991(7) -0.07274(12) 0.51894(8) 0.0224(2) Uani 1 1 d .
H8 H 0.3990 -0.1373 0.4966 0.027 Uiso 1 1 calc R
C9 C 0.38702(7) 0.02401(11) 0.60598(9) 0.0208(2) Uani 1 1 d .
C9A C 0.32893(6) 0.12026(11) 0.63846(8) 0.0185(2) Uani 1 1 d .
C9B C 0.24307(6) 0.11870(11) 0.58378(8) 0.0181(2) Uani 1 1 d .

loop_
_atom_site_aniso_label
_atom_site_aniso_U_11
_atom_site_aniso_U_22
_atom_site_aniso_U_33
_atom_site_aniso_U_23
_atom_site_aniso_U_13
_atom_site_aniso_U_12
B1 0.0260(9) 0.0292(9) 0.0248(10) 0.000 -0.0037(7) 0.000
O1 0.0333(5) 0.0323(4) 0.0245(5) -0.0091(3) -0.0045(4) 0.0033(3)
O2 0.0243(4) 0.0312(5) 0.0293(5) -0.0069(3) -0.0021(3) 0.0068(3)
C1 0.0299(6) 0.0203(5) 0.0182(5) 0.0000(4) 0.0034(4) 0.0011(4)
C2 0.0435(7) 0.0198(5) 0.0190(6) -0.0015(4) 0.0107(5) 0.0026(4)
C3 0.0370(6) 0.0214(5) 0.0240(6) 0.0037(4) 0.0155(5) 0.0065(4)
C3A 0.0264(5) 0.0193(5) 0.0251(6) 0.0062(4) 0.0123(4) 0.0017(4)
C4 0.0257(6) 0.0267(6) 0.0351(7) 0.0093(5) 0.0142(5) 0.0038(4)
C5 0.0212(5) 0.0315(6) 0.0367(7) 0.0129(5) 0.0055(5) -0.0033(4)
C6 0.0274(6) 0.0240(5) 0.0253(6) 0.0044(4) 0.0022(5) -0.0069(4)
C6A 0.0246(5) 0.0164(5) 0.0188(5) 0.0034(4) 0.0042(4) -0.0039(4)
C7 0.0317(6) 0.0164(5) 0.0181(5) -0.0004(4) 0.0050(4) -0.0030(4)
C8 0.0293(6) 0.0174(5) 0.0207(5) -0.0019(4) 0.0062(4) 0.0030(4)
C9 0.0230(5) 0.0185(5) 0.0202(5) 0.0014(4) 0.0033(4) 0.0021(4)
C9A 0.0241(5) 0.0153(5) 0.0160(5) 0.0003(3) 0.0046(4) 0.0000(4)
C9B 0.0229(5) 0.0151(4) 0.0172(5) 0.0035(4) 0.0066(4) -0.0007(4)

loop_
_atom_type_symbol
_atom_type_description
_atom_type_scat_dispersion_real
_atom_type_scat_dispersion_imag
_atom_type_scat_source
C C 0.0033 0.0016 'International Tables Vol C Tables 4.2.6.8 and 6.1.1.4'
H H 0.0000 0.0000 'International Tables Vol C Tables 4.2.6.8 and 6.1.1.4'
O O 0.0106 0.0060 'International Tables Vol C Tables 4.2.6.8 and 6.1.1.4'
B B 0.0013 0.0007 'International Tables Vol C Tables 4.2.6.8 and 6.1.1.4'

loop_
_geom_angle_atom_site_label_1
_geom_angle_atom_site_label_2
_geom_angle_atom_site_label_3
_geom_angle
_geom_angle_site_symmetry_1
_geom_angle_site_symmetry_3
O1 B1 O1 107.52(14) 2_656 .
O1 B1 O2 107.16(5) 2_656 .
O1 B1 O2 113.89(4) . .
O1 B1 O2 113.89(4) 2_656 2_656
O1 B1 O2 107.16(5) . 2_656
O2 B1 O2 107.40(14) . 2_656
C1 O1 B1 122.76(8) . .
C9 O2 B1 122.65(8) . .
O1 C1 C2 119.58(10) . .
O1 C1 C9A 120.42(10) . .
C2 C1 C9A 120.00(10) . .
C3 C2 C1 120.29(10) . .
C2 C3 C3A 122.01(10) . .
C4 C3A C3 123.33(10) . .
C4 C3A C9B 118.50(10) . .
C3 C3A C9B 118.15(10) . .
C5 C4 C3A 120.88(11) . .
C4 C5 C6 120.72(11) . .
C5 C6 C6A 120.77(11) . .
C6 C6A C9B 118.60(10) . .
C6 C6A C7 123.30(10) . .
C9B C6A C7 118.09(9) . .
C8 C7 C6A 122.26(10) . .
C7 C8 C9 119.91(10) . .
O2 C9 C8 119.94(9) . .
O2 C9 C9A 120.17(9) . .
C8 C9 C9A 119.89(10) . .
C9 C9A C1 120.07(10) . .
C9 C9A C9B 120.15(9) . .
C1 C9A C9B 119.78(10) . .
C6A C9B C9A 119.71(9) . .
C6A C9B C3A 120.54(10) . .
C9A C9B C3A 119.76(9) . .

loop_
_geom_bond_atom_site_label_1
_geom_bond_atom_site_label_2
_geom_bond_distance
_geom_bond_site_symmetry_2
B1 O1 1.4642(14) 2_656
B1 O1 1.4642(14) .
B1 O2 1.4689(14) .
B1 O2 1.4688(14) 2_656
O1 C1 1.3277(13) .
O2 C9 1.3331(12) .
C1 C2 1.4013(15) .
C1 C9A 1.4098(15) .
C2 C3 1.3642(16) .
C3 C3A 1.4189(16) .
C3A C4 1.4053(15) .
C3A C9B 1.4215(14) .
C4 C5 1.3818(19) .
C5 C6 1.3869(17) .
C6 C6A 1.4053(14) .
C6A C9B 1.4166(14) .
C6A C7 1.4196(15) .
C7 C8 1.3706(14) .
C8 C9 1.4020(15) .
C9 C9A 1.4091(14) .
C9A C9B 1.4176(14) .
